data_4338264
loop_
_publ_author_name
'Chen, Xiang-Yi'
'Huang, Rong-Bin'
'Zheng, Lan-Sun'
'Tao, Jun'

_publ_section_title
;
 Co-ligand and Solvent Effects on the Spin-Crossover Behaviors of PtS-type
 Porous Coordination Polymers.
;
_journal_issue 10
_journal_name_full 'Inorganic chemistry'
_journal_page_first 5246
_journal_page_last 5252
_journal_paper_doi 10.1021/ic500463m
_journal_volume 53
_journal_year 2014
_chemical_formula_moiety 'C55 H46 B2 Fe N6'
_chemical_formula_sum 'C55 H46 B2 Fe N6'
_chemical_formula_weight 868.45
_chemical_name_systematic
;
 ? 
;
_space_group_crystal_system orthorhombic
_space_group_IT_number 50
_space_group_name_Hall '-P 2ab 2b'
_space_group_name_H-M_alt 'P b a n'
_symmetry_space_group_name_Hall '-P 2ab 2b'
_symmetry_space_group_name_H-M 'P b a n :2'
_atom_sites_solution_hydrogens geom
_atom_sites_solution_primary direct
_atom_sites_solution_secondary difmap
_cell_angle_alpha 90.00
_cell_angle_beta 90.00
_cell_angle_gamma 90.00
_cell_formula_units_Z 4
_cell_length_a 17.5817(10)
_cell_length_b 35.4511(13)
_cell_length_c 20.8530(14)
_cell_measurement_temperature 220(2)
_cell_volume 12997.5(12)
_computing_molecular_graphics
;
O. V. Dolomanov, L. J. Bourhis, R. J. Gildea, J. A. K. Howard and H. Puschmann,
OLEX2: a complete structure solution, refinement and analysis program.
J. Appl. Cryst. (2009). 42, 339-341.
;
_computing_publication_material
;
O. V. Dolomanov, L. J. Bourhis, R. J. Gildea, J. A. K. Howard and H. Puschmann,
OLEX2: a complete structure solution, refinement and analysis program.
J. Appl. Cryst. (2009). 42, 339-341.
;
_computing_structure_refinement
;
SHELXL, G.M. Sheldrick, Acta Cryst.
(2008). A64, 112-122
;
_computing_structure_solution 'SHELXS-97 (Sheldrick, 1990)'
_diffrn_ambient_temperature 220(2)
_diffrn_measured_fraction_theta_full 0.961
_diffrn_measured_fraction_theta_max 0.961
_diffrn_radiation_monochromator graphite
_diffrn_radiation_type CuK\a
_diffrn_radiation_wavelength 1.54184
_diffrn_reflns_av_R_equivalents 0.0982
_diffrn_reflns_av_unetI/netI 0.1477
_diffrn_reflns_limit_h_max 14
_diffrn_reflns_limit_h_min -19
_diffrn_reflns_limit_k_max 36
_diffrn_reflns_limit_k_min -40
_diffrn_reflns_limit_l_max 23
_diffrn_reflns_limit_l_min -22
_diffrn_reflns_number 28356
_diffrn_reflns_theta_full 65.69
_diffrn_reflns_theta_max 65.69
_diffrn_reflns_theta_min 3.54
_diffrn_source 'fine-focus sealed tube'
_exptl_absorpt_coefficient_mu 1.049
_exptl_absorpt_correction_T_max 1.00000
_exptl_absorpt_correction_T_min 0.71450
_exptl_absorpt_correction_type multi-scan
_exptl_absorpt_process_details
;
CrysAlisPro, Agilent Technologies,
Version 1.171.36.20 (release 27-06-2012 CrysAlis171 .NET)
(compiled Jul 11 2012,15:38:31)
Empirical absorption correction using spherical harmonics,
 implemented in SCALE3 ABSPACK scaling algorithm.
;
_exptl_crystal_colour red
_exptl_crystal_density_diffrn 0.444
_exptl_crystal_density_method 'not measured'
_exptl_crystal_F_000 1816
_exptl_crystal_size_max 0.15
_exptl_crystal_size_mid 0.10
_exptl_crystal_size_min 0.10
_platon_squeeze_details
;
Approximately 66.9% of the unit cell volume comprises a large region of
disordered solvent which could not be modeled as discrete atomic sites.
We employed PLATON SQUEEZE to calculate the contribution to the diffraction
from the solvent region and thereby produced a set of solvent-free diffraction
intensities. SQUEEZE estimated a total count of 848 electrons per unit cell.
According to the final formula which was calculated from TGA combined with 
elemental analysis data, these electrons were assigned to be 32 ethanol 
molecules per unit cell. The F(000) value with solvent is 2648,
Mu (mm^-1) value with solvent is 1.169, and crystal density with solvent is 0.632.
;
_refine_diff_density_max 0.364
_refine_diff_density_min -0.355
_refine_diff_density_rms 0.039
_refine_ls_extinction_method none
_refine_ls_goodness_of_fit_ref 0.975
_refine_ls_hydrogen_treatment constr
_refine_ls_matrix_type full
_refine_ls_number_parameters 272
_refine_ls_number_reflns 10961
_refine_ls_number_restraints 0
_refine_ls_restrained_S_all 0.940
_refine_ls_R_factor_all 0.2019
_refine_ls_R_factor_gt 0.1088
_refine_ls_shift/su_max 0.000
_refine_ls_shift/su_mean 0.000
_refine_ls_structure_factor_coef Fsqd
_refine_ls_weighting_details 'calc w=1/[\s^2^(Fo^2^)+(0.0850P)^2^+0.0000P] where P=(Fo^2^+2Fc^2^)/3'
_refine_ls_weighting_scheme calc
_refine_ls_wR_factor_gt 0.2501
_refine_ls_wR_factor_ref 0.2867
_reflns_number_gt 3457
_reflns_number_total 10961
_reflns_threshold_expression >2sigma(I)
_cod_data_source_file ic500463m_si_002.cif
_cod_data_source_block 3S220K
_cod_depositor_comments 'Adding full bibliography for 4338259--4338264.cif.'
_cod_database_code 4338264

loop_
_space_group_symop_id
_space_group_symop_operation_xyz
1 'x, y, z'
2 '-x+1/2, -y+1/2, z'
3 'x, -y+1/2, -z'
4 '-x+1/2, y, -z'
5 '-x, -y, -z'
6 'x-1/2, y-1/2, -z'
7 '-x, y-1/2, z'
8 'x-1/2, -y, z'

loop_
_atom_site_label
_atom_site_type_symbol
_atom_site_fract_x
_atom_site_fract_y
_atom_site_fract_z
_atom_site_U_iso_or_equiv
_atom_site_adp_type
_atom_site_occupancy
_atom_site_symmetry_multiplicity
_atom_site_calc_flag
_atom_site_refinement_flags
Fe1 Fe 0.2500 0.2500 0.5000 0.1006(7) Uani 1 4 d S
Fe2 Fe 0.7500 0.7500 1.0000 0.314(3) Uani 1 4 d S
B1 B 0.2946(8) 0.2414(4) 0.7178(7) 0.254(8) Uani 0.50 1 d P
B2 B 0.4867(9) 0.7524(3) 0.9525(7) 0.255(5) Uani 0.50 1 d P
N1 N 0.3378(2) 0.29216(8) 0.5008(2) 0.1101(16) Uani 1 1 d .
N2 N 0.7476(4) 0.70585(12) 0.9241(2) 0.314(3) Uani 1 1 d G
N3 N 0.2500 0.2500 0.5961(7) 0.151(5) Uani 1 2 d S
N4 N 0.6363(10) 0.7500 1.0000 0.264(7) Uani 1 2 d S
C10 C 0.6235(2) 0.50098(10) 0.4516(2) 0.0797(12) Uani 1 1 d .
H10 H 0.6241 0.5209 0.4226 0.096 Uiso 1 1 calc R
C19 C 0.6915(3) 0.57317(14) 0.6582(3) 0.1069(16) Uani 1 1 d .
H19 H 0.6543 0.5713 0.6898 0.128 Uiso 1 1 calc R
C14 C 0.7500 0.52592(13) 0.5000 0.0684(15) Uani 1 2 d S
C5 C 0.3941(3) 0.29273(12) 0.5440(3) 0.117(2) Uani 1 1 d .
H5 H 0.3979 0.2726 0.5725 0.141 Uiso 1 1 calc R
C21 C 0.7578(5) 0.6286(2) 0.7212(4) 0.159(3) Uani 1 1 d .
H21 H 0.7940 0.6476 0.7197 0.190 Uiso 1 1 calc R
C15 C 0.7451(2) 0.55139(9) 0.5590(2) 0.0675(11) Uani 1 1 d .
C6 C 0.5018(3) 0.38235(12) 0.5133(2) 0.1031(16) Uani 1 1 d .
H6 H 0.5413 0.3774 0.5417 0.124 Uiso 1 1 calc R
C22 C 0.7200(5) 0.6258(2) 0.7669(5) 0.180(3) Uani 1 1 d .
H22 H 0.6818 0.6078 0.7710 0.216 Uiso 1 1 calc R
C20 C 0.6917(3) 0.54894(11) 0.6070(2) 0.0840(13) Uani 1 1 d .
H20 H 0.6546 0.5303 0.6046 0.101 Uiso 1 1 calc R
C1 C 0.3334(2) 0.32171(11) 0.4594(3) 0.1015(17) Uani 1 1 d .
H1 H 0.2949 0.3221 0.4288 0.122 Uiso 1 1 calc R
C29 C 0.5701(12) 0.7500 1.0000 0.240(6) Uani 1 2 d S
C4 C 0.4474(2) 0.32174(11) 0.5487(3) 0.127(2) Uani 1 1 d .
H4 H 0.4855 0.3212 0.5797 0.152 Uiso 1 1 calc R
C28 C 0.2500 0.2500 0.6424(8) 0.221(9) Uani 1 2 d SD
C7 C 0.5020(3) 0.41491(11) 0.4837(2) 0.0941(14) Uani 1 1 d .
H7 H 0.4616 0.4200 0.4563 0.113 Uiso 1 1 calc R
C8 C 0.5616(2) 0.44440(10) 0.4902(2) 0.0783(12) Uani 1 1 d .
C2 C 0.3851(3) 0.35145(10) 0.4616(2) 0.0916(15) Uani 1 1 d .
H2 H 0.3802 0.3712 0.4326 0.110 Uiso 1 1 calc R
C9 C 0.5640(2) 0.47349(10) 0.4463(2) 0.0897(14) Uani 1 1 d .
H9 H 0.5278 0.4752 0.4139 0.108 Uiso 1 1 calc R
C11 C 0.6796(2) 0.49941(9) 0.4972(2) 0.0639(10) Uani 1 1 d .
C3 C 0.4414(3) 0.35215(10) 0.5044(3) 0.0958(16) Uani 1 1 d .
C12 C 0.6752(2) 0.47018(10) 0.5403(2) 0.0890(14) Uani 1 1 d .
H12 H 0.7125 0.4677 0.5717 0.107 Uiso 1 1 calc R
C16 C 0.8010(3) 0.58057(10) 0.5638(2) 0.0831(13) Uani 1 1 d .
H16 H 0.8373 0.5835 0.5318 0.100 Uiso 1 1 calc R
C25 C 0.8016(4) 0.70733(15) 0.8755(3) 0.334(8) Uani 1 1 d G
H25 H 0.8405 0.7251 0.8772 0.400 Uiso 1 1 calc R
C26 C 0.6895(4) 0.67929(17) 0.9216(3) 0.327(6) Uani 1 1 d G
H26 H 0.6533 0.6783 0.9541 0.392 Uiso 1 1 calc R
C27 C 0.6855(4) 0.65420(15) 0.8704(4) 0.371(10) Uani 1 1 d G
H27 H 0.6466 0.6364 0.8688 0.446 Uiso 1 1 calc R
C23 C 0.7395(5) 0.65568(16) 0.8219(3) 0.332(10) Uani 1 1 d G
C24 C 0.7976(4) 0.6822(2) 0.8244(3) 0.327(6) Uani 1 1 d G
H24 H 0.8337 0.6832 0.7919 0.392 Uiso 1 1 calc R
C13 C 0.6147(3) 0.44374(10) 0.5377(2) 0.0808(12) Uani 1 1 d .
H13 H 0.6112 0.4254 0.5694 0.097 Uiso 1 1 calc R
C17 C 0.8010(3) 0.60451(13) 0.6167(3) 0.0970(15) Uani 1 1 d .
H17 H 0.8381 0.6231 0.6197 0.116 Uiso 1 1 calc R
C18 C 0.7502(3) 0.60162(12) 0.6622(3) 0.1011(16) Uani 1 1 d .

loop_
_atom_site_aniso_label
_atom_site_aniso_U_11
_atom_site_aniso_U_22
_atom_site_aniso_U_33
_atom_site_aniso_U_23
_atom_site_aniso_U_13
_atom_site_aniso_U_12
Fe1 0.0689(9) 0.0402(7) 0.193(2) 0.000 0.000 0.000
Fe2 0.792(11) 0.0752(11) 0.0752(12) 0.000 0.000 0.000
B1 0.33(2) 0.325(15) 0.103(5) -0.001(8) -0.019(8) -0.058(15)
B2 0.34(3) 0.321(3) 0.126(3) -0.01(3) -0.04(2) 0.01(2)
N1 0.084(3) 0.0391(17) 0.208(5) 0.025(2) -0.009(3) 0.0067(17)
N2 0.792(11) 0.0752(11) 0.0752(12) 0.000 0.000 0.000
N3 0.080(4) 0.019(2) 0.355(16) 0.000 0.000 0.002(2)
N4 0.54(3) 0.127(7) 0.154(10) -0.020(5) 0.000 0.000
C10 0.070(3) 0.062(2) 0.107(4) 0.015(2) -0.012(3) -0.003(2)
C19 0.114(4) 0.099(3) 0.107(4) -0.022(3) 0.003(3) 0.021(3)
C14 0.049(3) 0.058(3) 0.098(4) 0.000 -0.014(3) 0.000
C5 0.066(3) 0.076(3) 0.210(6) 0.032(3) -0.022(4) 0.007(3)
C21 0.187(8) 0.148(6) 0.141(6) 0.020(5) 0.055(6) 0.024(5)
C15 0.051(2) 0.058(2) 0.094(3) -0.013(2) 0.011(3) 0.0135(19)
C6 0.072(3) 0.068(3) 0.169(5) 0.004(3) -0.006(3) -0.001(2)
C22 0.237(10) 0.120(5) 0.184(9) -0.005(6) -0.006(8) -0.029(5)
C20 0.089(3) 0.070(2) 0.093(3) -0.012(3) -0.001(3) 0.003(2)
C1 0.059(3) 0.063(3) 0.183(5) -0.010(3) -0.024(3) -0.004(2)
C4 0.062(3) 0.060(3) 0.258(7) 0.020(3) -0.009(4) -0.010(2)
C28 0.29(2) 0.200(14) 0.174(13) 0.000 0.000 -0.037(11)
C7 0.079(3) 0.066(3) 0.137(4) 0.005(2) -0.002(3) 0.003(2)
C8 0.058(3) 0.059(2) 0.118(4) -0.001(2) -0.010(3) -0.0121(19)
C2 0.072(3) 0.061(2) 0.143(4) 0.002(2) -0.022(3) -0.002(2)
C9 0.060(3) 0.064(2) 0.145(4) 0.019(3) -0.017(3) 0.001(2)
C11 0.073(3) 0.0448(18) 0.074(3) 0.001(2) -0.005(3) 0.0034(17)
C3 0.055(3) 0.051(2) 0.181(5) 0.015(3) 0.012(3) -0.0055(19)
C12 0.076(3) 0.065(2) 0.126(4) 0.009(3) -0.008(3) 0.002(2)
C16 0.096(3) 0.066(2) 0.088(3) -0.022(2) -0.010(3) 0.008(2)
C25 0.73(3) 0.173(7) 0.102(6) -0.042(6) 0.027(11) 0.005(11)
C26 0.70(2) 0.111(4) 0.165(6) -0.014(4) -0.051(8) 0.005(7)
C27 0.80(3) 0.147(7) 0.172(9) -0.065(7) -0.178(15) 0.092(12)
C23 0.77(3) 0.126(7) 0.102(6) -0.014(5) -0.061(11) 0.051(10)
C24 0.70(2) 0.111(4) 0.165(6) -0.014(4) -0.051(8) 0.005(7)
C13 0.087(3) 0.065(2) 0.091(3) 0.011(2) 0.003(3) -0.015(2)
C17 0.101(4) 0.089(3) 0.101(4) -0.004(3) 0.031(3) -0.003(3)
C18 0.129(4) 0.069(3) 0.105(4) -0.035(3) -0.012(4) 0.008(3)
C29 0.29(3) 0.227(12) 0.218(14) 0.000 0.000 -0.029(10)

loop_
_atom_type_symbol
_atom_type_description
_atom_type_scat_dispersion_real
_atom_type_scat_dispersion_imag
_atom_type_scat_source
C C 0.0181 0.0091 'International Tables Vol C Tables 4.2.6.8 and 6.1.1.4'
N N 0.0311 0.0180 'International Tables Vol C Tables 4.2.6.8 and 6.1.1.4'
Fe Fe -1.1336 3.1974 'International Tables Vol C Tables 4.2.6.8 and 6.1.1.4'
B B 0.0090 0.0039 'International Tables Vol C Tables 4.2.6.8 and 6.1.1.4'
H H 0.0000 0.0000 'International Tables Vol C Tables 4.2.6.8 and 6.1.1.4'

loop_
_geom_angle_atom_site_label_1
_geom_angle_atom_site_label_2
_geom_angle_atom_site_label_3
_geom_angle
_geom_angle_site_symmetry_1
_geom_angle_site_symmetry_3
N3 Fe1 N3 180.000(1) . 3_556
N3 Fe1 N1 90.43(13) . 4_556
N3 Fe1 N1 89.57(13) 3_556 3_556
N3 Fe1 N1 89.57(13) 3_556 4_556
N3 Fe1 N1 90.43(13) . 3_556
N3 Fe1 N1 89.57(13) . .
N3 Fe1 N1 90.43(13) 3_556 .
N3 Fe1 N1 89.57(13) . 2
N3 Fe1 N1 90.43(13) 3_556 2
N1 Fe1 N1 88.16(18) . 3_556
N1 Fe1 N1 91.85(18) 2 3_556
N1 Fe1 N1 179.1(3) 4_556 3_556
N1 Fe1 N1 179.1(3) . 2
N1 Fe1 N1 91.85(18) . 4_556
N1 Fe1 N1 88.16(18) 2 4_556
N4 Fe2 N4 179.999(2) . 2_665
N4 Fe2 N2 88.9(7) . 3_567
N4 Fe2 N2 91.1(7) 2_665 3_567
N4 Fe2 N2 91.1(6) . 4_657
N4 Fe2 N2 88.9(5) 2_665 4_657
N4 Fe2 N2 88.9(2) . .
N4 Fe2 N2 91.1(2) 2_665 .
N4 Fe2 N2 91.1(5) . 2_665
N4 Fe2 N2 88.9(5) 2_665 2_665
N2 Fe2 N2 90.7(4) . 4_657
N2 Fe2 N2 177.8(9) 2_665 4_657
N2 Fe2 N2 89.4(8) 3_567 4_657
N2 Fe2 N2 177.8(9) . 3_567
N2 Fe2 N2 90.7(8) 2_665 3_567
N2 Fe2 N2 89.4(4) . 2_665
B1 B1 C28 61.9(5) 2 .
C29 B2 B2 55.9(6) . 3_567
C29 N4 Fe2 180.000(4) . .
C28 N3 Fe1 180.000(4) . .
C5 N1 Fe1 123.1(3) . .
C5 N1 C1 117.2(4) . .
C1 N1 Fe1 119.4(3) . .
C11 C10 C9 123.4(4) . .
C20 C19 C18 118.7(5) . .
C15 C14 C15 107.6(4) . 4_656
C15 C14 C11 110.1(2) 4_656 4_656
C15 C14 C11 111.8(2) . 4_656
C15 C14 C11 111.8(2) 4_656 .
C15 C14 C11 110.1(2) . .
C11 C14 C11 105.6(4) . 4_656
N1 C5 C4 123.8(5) . .
C22 C21 C18 123.0(9) . .
C20 C15 C14 125.9(3) . .
C20 C15 C16 117.6(4) . .
C16 C15 C14 116.5(4) . .
C7 C6 C3 124.5(5) . .
C21 C22 C23 114.2(9) . .
C19 C20 C15 122.0(4) . .
N1 C1 C2 121.7(5) . .
B2 C29 B2 68.3(12) . 3_567
N4 C29 B2 145.9(6) . 3_567
N4 C29 B2 145.9(6) . .
C5 C4 C3 117.5(5) . .
B1 C28 B1 56.3(10) 2 .
N3 C28 B1 151.9(5) . .
N3 C28 B1 151.9(5) . 2
C6 C7 C8 125.4(5) . .
C9 C8 C7 119.1(4) . .
C13 C8 C7 122.6(4) . .
C13 C8 C9 118.3(3) . .
C3 C2 C1 121.4(4) . .
C8 C9 C10 118.6(4) . .
C10 C11 C14 125.0(3) . .
C10 C11 C12 116.4(3) . .
C12 C11 C14 118.4(4) . .
C4 C3 C6 113.7(5) . .
C2 C3 C6 127.9(4) . .
C2 C3 C4 118.4(4) . .
C11 C12 C13 121.0(4) . .
C17 C16 C15 119.8(4) . .
N2 C25 C24 120.0 . .
C25 N2 Fe2 118.6(4) . .
C26 N2 Fe2 121.2(4) . .
C26 N2 C25 120.0 . .
N2 C26 C27 120.0 . .
C26 C27 C23 120.0 . .
C27 C23 C22 110.6(7) . .
C24 C23 C22 129.3(7) . .
C24 C23 C27 120.0 . .
C23 C24 C25 120.0 . .
C8 C13 C12 122.1(4) . .
C18 C17 C16 121.9(5) . .
C19 C18 C21 122.2(6) . .
C17 C18 C19 120.1(5) . .
C17 C18 C21 117.7(5) . .

loop_
_geom_bond_atom_site_label_1
_geom_bond_atom_site_label_2
_geom_bond_distance
_geom_bond_site_symmetry_2
Fe1 N1 2.149(3) 4_556
Fe1 N1 2.149(4) 3_556
Fe1 N1 2.149(4) .
Fe1 N1 2.149(4) 2
Fe2 N2 2.226(4) 3_567
Fe2 N2 2.226(4) 4_657
Fe2 N2 2.226(4) .
Fe2 N2 2.226(4) 2_665
Fe1 N3 2.003(14) 3_556
Fe1 N3 2.003(14) .
Fe2 N4 1.999(19) 2_665
Fe2 N4 1.999(19) .
B1 B1 1.68(3) 2
B1 C28 1.783(13) .
B2 B2 1.99(3) 3_567
B2 C29 1.771(14) .
N4 C29 1.165(19) .
N3 C28 0.966(18) .
N1 C5 1.340(6) .
N1 C1 1.359(6) .
C10 C9 1.434(5) .
C10 C11 1.371(5) .
C19 C20 1.372(6) .
C19 C18 1.445(7) .
C14 C15 1.528(5) 4_656
C14 C15 1.528(5) .
C14 C11 1.555(5) 4_656
C14 C11 1.555(5) .
C5 C4 1.394(6) .
C21 C22 1.165(9) .
C21 C18 1.563(9) .
C15 C20 1.375(5) .
C15 C16 1.431(5) .
C6 C7 1.309(6) .
C6 C3 1.519(6) .
C22 C23 1.598(9) .
C1 C2 1.393(6) .
C29 B2 1.771(14) 3_567
C4 C3 1.425(6) .
C28 B1 1.783(13) 2
C7 C8 1.486(6) .
C8 C9 1.380(5) .
C8 C13 1.362(5) .
C2 C3 1.333(6) .
C11 C12 1.375(5) .
C12 C13 1.419(5) .
C16 C17 1.391(6) .
C25 N2 1.3900 .
C25 C24 1.3900 .
N2 C26 1.3900 .
C26 C27 1.3900 .
C27 C23 1.3900 .
C23 C24 1.3900 .
C17 C18 1.307(6) .

loop_
_platon_squeeze_void_nr
_platon_squeeze_void_average_x
_platon_squeeze_void_average_y
_platon_squeeze_void_average_z
_platon_squeeze_void_volume
_platon_squeeze_void_count_electrons
_platon_squeeze_void_content
1 -0.014 0.002 -0.001 8695 848 ' '
